data_7132411
loop_
_publ_author_name
'Takeda, Norihiko'
'Maeda, Ryoya'
'Yasui, Motohiro'
'Ueda, Masafumi'

_publ_section_title
;
 Synthesis of oxime ethers <i>via</i> a formal reductive O-H bond
 insertion of oximes to &#x3b1;-keto esters.
;
_journal_issue 2
_journal_name_full 'Chemical communications (Cambridge, England)'
_journal_page_first 172
_journal_page_last 175
_journal_paper_doi 10.1039/d3cc05522a
_journal_volume 60
_journal_year 2023
_chemical_formula_moiety 'C19 H18 Cl N O3'
_chemical_formula_sum 'C19 H18 Cl N O3'
_chemical_formula_weight 343.79
_space_group_crystal_system orthorhombic
_space_group_IT_number 61
_space_group_name_Hall '-P 2ac 2ab'
_space_group_name_H-M_alt 'P b c a'
_atom_sites_solution_hydrogens geom
_atom_sites_solution_primary dual
_audit_creation_date 2023-04-15
_audit_creation_method
;
Olex2 1.3
(compiled 2020.11.12 svn.r5f609507 for OlexSys, GUI svn.r6408)
;
_audit_update_record
;
2023-04-15 deposited with the CCDC.	2023-11-28 downloaded from the CCDC.
;
_cell_angle_alpha 90
_cell_angle_beta 90
_cell_angle_gamma 90
_cell_formula_units_Z 8
_cell_length_a 11.0033(4)
_cell_length_b 15.9828(5)
_cell_length_c 19.3880(6)
_cell_measurement_reflns_used 27242
_cell_measurement_temperature 100
_cell_measurement_theta_max 30.8060
_cell_measurement_theta_min 2.1660
_cell_volume 3409.64(19)
_computing_cell_refinement 'CrysAlisPro 1.171.41.93a (Rigaku OD, 2020)'
_computing_data_collection 'CrystalClear-SM Expert 2.1 b46 (Rigaku, 2016)'
_computing_data_reduction 'CrysAlisPro 1.171.41.93a (Rigaku OD, 2020)'
_computing_molecular_graphics 'Olex2 1.3 (Dolomanov et al., 2009)'
_computing_publication_material 'Olex2 1.3 (Dolomanov et al., 2009)'
_computing_structure_refinement 'SHELXL-2018/3 (Sheldrick, 2018)'
_computing_structure_solution 'SHELXT 2018/2 (Sheldrick, 2018)'
_diffrn_ambient_temperature 100
_diffrn_detector CCD
_diffrn_detector_area_resol_mean 7.111
_diffrn_detector_type 'Rigaku Saturn724+ area detector'
_diffrn_measured_fraction_theta_full 1.000
_diffrn_measured_fraction_theta_max 1.000
_diffrn_measurement_details
;
List of Runs (angles in degrees, time in seconds):

  # Type    Start    End  Width  t~exp~   \w     \q     \k     \f   Frames
#--------------------------------------------------------------------------
  1  \w   -105.00  75.00   0.50    4.00    --  -15.00  45.00   0.00  360
  2  \w   -105.00  75.00   0.50    4.00    --  -15.00  45.00  90.00  360
  3  \w   -105.00  75.00   0.50    4.00    --  -15.00  45.00 180.00  360
  4  \w   -105.00  75.00   0.50    4.00    --  -15.00  45.00 270.00  360
;
_diffrn_measurement_device_type 'Rigaku Varimax with Saturn'
_diffrn_measurement_method '\w scans'
_diffrn_orient_matrix_type 'CrysAlisPro convention (1999,Acta A55,543-557)'
_diffrn_orient_matrix_UB_11 0.0386158000
_diffrn_orient_matrix_UB_12 -0.0347386000
_diffrn_orient_matrix_UB_13 0.0062321000
_diffrn_orient_matrix_UB_21 -0.0334785000
_diffrn_orient_matrix_UB_22 -0.0096707000
_diffrn_orient_matrix_UB_23 0.0302361000
_diffrn_orient_matrix_UB_31 -0.0392952000
_diffrn_orient_matrix_UB_32 -0.0258485000
_diffrn_orient_matrix_UB_33 -0.0196389000
_diffrn_radiation_collimation 0.3
_diffrn_radiation_monochromator 'multi-layer mirror optics'
_diffrn_radiation_probe x-ray
_diffrn_radiation_type 'Mo K\a'
_diffrn_radiation_wavelength 0.71073
_diffrn_reflns_av_R_equivalents 0.0794
_diffrn_reflns_av_unetI/netI 0.0327
_diffrn_reflns_Laue_measured_fraction_full 1.000
_diffrn_reflns_Laue_measured_fraction_max 1.000
_diffrn_reflns_limit_h_max 14
_diffrn_reflns_limit_h_min -14
_diffrn_reflns_limit_k_max 21
_diffrn_reflns_limit_k_min -21
_diffrn_reflns_limit_l_max 25
_diffrn_reflns_limit_l_min -25
_diffrn_reflns_number 64718
_diffrn_reflns_point_group_measured_fraction_full 1.000
_diffrn_reflns_point_group_measured_fraction_max 1.000
_diffrn_reflns_theta_full 25.242
_diffrn_reflns_theta_max 28.000
_diffrn_reflns_theta_min 2.101
_diffrn_source 'rotating anode X-ray generator'
_diffrn_source_current 24.0
_diffrn_source_power 1.2
_diffrn_source_target Mo
_diffrn_source_type 'MicroMax 007'
_diffrn_source_voltage 50.0
_exptl_absorpt_coefficient_mu 0.240
_exptl_absorpt_correction_T_max 1.00000
_exptl_absorpt_correction_T_min 0.87492
_exptl_absorpt_correction_type multi-scan
_exptl_absorpt_process_details
;
CrysAlisPro 1.171.41.93a (Rigaku Oxford Diffraction, 2020)
Empirical absorption correction using spherical harmonics,
 implemented in SCALE3 ABSPACK scaling algorithm.
;
_exptl_crystal_colour colourless
_exptl_crystal_colour_primary colourless
_exptl_crystal_density_diffrn 1.339
_exptl_crystal_density_method 'not measured'
_exptl_crystal_description block
_exptl_crystal_F_000 1440
_exptl_crystal_size_max 0.12
_exptl_crystal_size_mid 0.04
_exptl_crystal_size_min 0.03
_refine_diff_density_max 0.282
_refine_diff_density_min -0.274
_refine_diff_density_rms 0.052
_refine_ls_extinction_method none
_refine_ls_goodness_of_fit_ref 1.025
_refine_ls_hydrogen_treatment constr
_refine_ls_matrix_type full
_refine_ls_number_parameters 219
_refine_ls_number_reflns 4123
_refine_ls_number_restraints 0
_refine_ls_restrained_S_all 1.025
_refine_ls_R_factor_all 0.0638
_refine_ls_R_factor_gt 0.0444
_refine_ls_shift/su_max 0.002
_refine_ls_shift/su_mean 0.000
_refine_ls_structure_factor_coef Fsqd
_refine_ls_weighting_details 'w=1/[\s^2^(Fo^2^)+(0.0372P)^2^+2.3013P] where P=(Fo^2^+2Fc^2^)/3'
_refine_ls_weighting_scheme calc
_refine_ls_wR_factor_gt 0.0910
_refine_ls_wR_factor_ref 0.0974
_reflns_Friedel_coverage 0.000
_reflns_number_gt 3294
_reflns_number_total 4123
_reflns_threshold_expression 'I > 2\s(I)'
_cod_data_source_file d3cc05522a2.cif
_cod_data_source_block takeda_kpnx38_autored
_cod_depositor_comments 'Adding full bibliography for 7132411.cif.'
_cod_database_code 7132411
_shelx_shelxl_version_number 2018/3
_chemical_oxdiff_formula C19H18ClNO3
_shelx_space_group_comment
;
The symmetry employed for this shelxl refinement is uniquely defined
by the following loop, which should always be used as a source of
symmetry information in preference to the above space-group names.
They are only intended as comments.
;
_shelx_estimated_absorpt_t_max 0.993
_shelx_estimated_absorpt_t_min 0.972
_olex2_refinement_description
;
1.a Ternary CH refined with riding coordinates:
 C7(H7)
1.b Aromatic/amide H refined with riding coordinates:
 C2(H2), C3(H3), C4(H4), C5(H5), C6(H6), C12(H12), C13(H13), C15(H15),
 C16(H16), C18(H18), C19(H19)
1.c Idealised Me refined as rotating group:
 C9(H9A,H9B,H9C), C11(H11A,H11B,H11C)
;
_olex2_submission_special_instructions 'No special instructions were received'
_oxdiff_exptl_absorpt_empirical_details
;
Empirical correction (ABSPACK) includes:
- Absorption correction using spherical harmonics
- Frame scaling
- Detector area scaling
;
_oxdiff_exptl_absorpt_empirical_full_max 1.259
_oxdiff_exptl_absorpt_empirical_full_min 0.870

loop_
_space_group_symop_operation_xyz
'x, y, z'
'-x+1/2, -y, z+1/2'
'-x, y+1/2, -z+1/2'
'x+1/2, -y+1/2, -z'
'-x, -y, -z'
'x-1/2, y, -z-1/2'
'x, -y-1/2, z-1/2'
'-x-1/2, y-1/2, z'

loop_
_atom_site_label
_atom_site_type_symbol
_atom_site_fract_x
_atom_site_fract_y
_atom_site_fract_z
_atom_site_U_iso_or_equiv
_atom_site_adp_type
_atom_site_occupancy
_atom_site_site_symmetry_order
_atom_site_calc_flag
_atom_site_refinement_flags_posn
_atom_site_refinement_flags_adp
_atom_site_refinement_flags_occupancy
_atom_site_disorder_assembly
_atom_site_disorder_group
Cl1 Cl 0.32768(5) 1.16469(3) 0.62201(2) 0.03317(13) Uani 1 1 d . . . . .
O1 O 0.40652(10) 0.57193(6) 0.39908(5) 0.0162(2) Uani 1 1 d . . . . .
O2 O 0.40156(10) 0.62903(7) 0.26309(6) 0.0196(3) Uani 1 1 d . . . . .
O3 O 0.20708(10) 0.58557(7) 0.25680(6) 0.0176(2) Uani 1 1 d . . . . .
N1 N 0.36589(12) 0.65365(8) 0.41737(7) 0.0172(3) Uani 1 1 d . . . . .
C1 C 0.35931(15) 0.44982(9) 0.33538(8) 0.0147(3) Uani 1 1 d . . . . .
C2 C 0.27385(15) 0.38631(10) 0.33362(8) 0.0182(3) Uani 1 1 d . . . . .
H2 H 0.191003 0.398584 0.343003 0.022 Uiso 1 1 calc R U . . .
C3 C 0.30821(16) 0.30468(10) 0.31824(8) 0.0219(4) Uani 1 1 d . . . . .
H3 H 0.249177 0.261308 0.317652 0.026 Uiso 1 1 calc R U . . .
C4 C 0.42823(16) 0.28684(10) 0.30383(8) 0.0217(4) Uani 1 1 d . . . . .
H4 H 0.451874 0.231176 0.293080 0.026 Uiso 1 1 calc R U . . .
C5 C 0.51415(16) 0.35002(10) 0.30503(8) 0.0211(4) Uani 1 1 d . . . . .
H5 H 0.596810 0.337623 0.295241 0.025 Uiso 1 1 calc R U . . .
C6 C 0.47984(15) 0.43169(10) 0.32053(8) 0.0189(3) Uani 1 1 d . . . . .
H6 H 0.538934 0.475026 0.320957 0.023 Uiso 1 1 calc R U . . .
C7 C 0.32002(14) 0.53844(9) 0.35185(8) 0.0144(3) Uani 1 1 d . . . . .
H7 H 0.237614 0.537831 0.373589 0.017 Uiso 1 1 calc R U . . .
C8 C 0.31701(14) 0.59064(9) 0.28595(8) 0.0132(3) Uani 1 1 d . . . . .
C9 C 0.19425(15) 0.62655(10) 0.19037(8) 0.0195(3) Uani 1 1 d . . . . .
H9A H 0.232869 0.592318 0.154623 0.029 Uiso 1 1 calc R U . . .
H9B H 0.233422 0.681583 0.192014 0.029 Uiso 1 1 calc R U . . .
H9C H 0.107788 0.633422 0.179640 0.029 Uiso 1 1 calc R U . . .
C10 C 0.43694(14) 0.68733(9) 0.46221(8) 0.0155(3) Uani 1 1 d . . . . .
C11 C 0.54809(16) 0.64699(11) 0.49180(9) 0.0248(4) Uani 1 1 d . . . . .
H11A H 0.551139 0.588186 0.477590 0.037 Uiso 1 1 calc R U . . .
H11B H 0.545269 0.650299 0.542245 0.037 Uiso 1 1 calc R U . . .
H11C H 0.620641 0.676082 0.474927 0.037 Uiso 1 1 calc R U . . .
C12 C 0.40014(14) 0.77154(9) 0.48297(8) 0.0165(3) Uani 1 1 d . . . . .
H12 H 0.330393 0.794764 0.461351 0.020 Uiso 1 1 calc R U . . .
C13 C 0.45714(14) 0.81830(10) 0.53004(8) 0.0165(3) Uani 1 1 d . . . . .
H13 H 0.526219 0.794355 0.551818 0.020 Uiso 1 1 calc R U . . .
C14 C 0.42292(14) 0.90324(9) 0.55120(8) 0.0149(3) Uani 1 1 d . . . . .
C15 C 0.33911(15) 0.95187(10) 0.51504(8) 0.0174(3) Uani 1 1 d . . . . .
H15 H 0.302051 0.929756 0.474707 0.021 Uiso 1 1 calc R U . . .
C16 C 0.30887(16) 1.03169(10) 0.53675(8) 0.0205(3) Uani 1 1 d . . . . .
H16 H 0.251581 1.064153 0.511703 0.025 Uiso 1 1 calc R U . . .
C17 C 0.36340(16) 1.06353(10) 0.59558(8) 0.0206(4) Uani 1 1 d . . . . .
C18 C 0.44582(15) 1.01708(10) 0.63315(8) 0.0207(4) Uani 1 1 d . . . . .
H18 H 0.481662 1.039284 0.673798 0.025 Uiso 1 1 calc R U . . .
C19 C 0.47530(14) 0.93742(10) 0.61043(8) 0.0181(3) Uani 1 1 d . . . . .
H19 H 0.532549 0.905272 0.635784 0.022 Uiso 1 1 calc R U . . .

loop_
_atom_site_aniso_label
_atom_site_aniso_U_11
_atom_site_aniso_U_22
_atom_site_aniso_U_33
_atom_site_aniso_U_23
_atom_site_aniso_U_13
_atom_site_aniso_U_12
Cl1 0.0458(3) 0.0181(2) 0.0356(3) -0.01173(18) 0.0157(2) -0.00189(19)
O1 0.0209(6) 0.0101(5) 0.0178(6) -0.0035(4) -0.0044(4) 0.0035(4)
O2 0.0178(6) 0.0195(6) 0.0216(6) 0.0038(5) 0.0005(5) -0.0032(5)
O3 0.0159(6) 0.0188(6) 0.0180(5) 0.0039(4) -0.0013(4) 0.0002(4)
N1 0.0222(7) 0.0101(6) 0.0192(7) -0.0025(5) -0.0004(6) 0.0033(5)
C1 0.0213(8) 0.0116(7) 0.0113(7) 0.0013(6) -0.0020(6) 0.0020(6)
C2 0.0201(8) 0.0180(8) 0.0166(8) -0.0009(6) -0.0002(6) 0.0006(6)
C3 0.0300(9) 0.0141(8) 0.0215(8) -0.0016(6) -0.0003(7) -0.0046(7)
C4 0.0357(10) 0.0115(8) 0.0178(8) -0.0017(6) -0.0015(7) 0.0063(7)
C5 0.0219(8) 0.0217(9) 0.0197(8) -0.0004(6) 0.0005(7) 0.0076(7)
C6 0.0206(8) 0.0157(8) 0.0205(8) 0.0007(6) -0.0001(7) -0.0016(6)
C7 0.0152(7) 0.0129(7) 0.0153(7) -0.0003(6) -0.0002(6) 0.0007(6)
C8 0.0152(7) 0.0080(7) 0.0162(7) -0.0032(5) -0.0001(6) 0.0024(6)
C9 0.0185(8) 0.0229(9) 0.0170(8) 0.0037(6) -0.0025(6) 0.0025(7)
C10 0.0182(8) 0.0144(7) 0.0141(7) 0.0015(6) 0.0014(6) 0.0000(6)
C11 0.0282(9) 0.0213(9) 0.0249(9) -0.0054(7) -0.0095(7) 0.0072(7)
C12 0.0181(8) 0.0151(8) 0.0161(7) 0.0005(6) 0.0003(6) 0.0014(6)
C13 0.0177(8) 0.0162(8) 0.0155(7) 0.0017(6) 0.0009(6) -0.0002(6)
C14 0.0159(8) 0.0149(7) 0.0140(7) 0.0003(6) 0.0036(6) -0.0049(6)
C15 0.0227(9) 0.0167(8) 0.0127(7) -0.0016(6) 0.0014(6) -0.0027(6)
C16 0.0248(9) 0.0170(8) 0.0196(8) 0.0006(6) 0.0035(7) 0.0019(7)
C17 0.0278(9) 0.0137(8) 0.0204(8) -0.0051(6) 0.0115(7) -0.0043(7)
C18 0.0228(9) 0.0236(8) 0.0156(8) -0.0067(6) 0.0038(6) -0.0099(7)
C19 0.0166(8) 0.0210(8) 0.0167(8) 0.0001(6) 0.0010(6) -0.0054(6)

loop_
_atom_type_symbol
_atom_type_description
_atom_type_scat_dispersion_real
_atom_type_scat_dispersion_imag
_atom_type_scat_source
C C 0.0033 0.0016 'International Tables Vol C Tables 4.2.6.8 and 6.1.1.4'
H H 0.0000 0.0000 'International Tables Vol C Tables 4.2.6.8 and 6.1.1.4'
Cl Cl 0.1484 0.1585 'International Tables Vol C Tables 4.2.6.8 and 6.1.1.4'
N N 0.0061 0.0033 'International Tables Vol C Tables 4.2.6.8 and 6.1.1.4'
O O 0.0106 0.0060 'International Tables Vol C Tables 4.2.6.8 and 6.1.1.4'

loop_
_geom_angle_atom_site_label_1
_geom_angle_atom_site_label_2
_geom_angle_atom_site_label_3
_geom_angle
_geom_angle_site_symmetry_1
_geom_angle_site_symmetry_3
_geom_angle_publ_flag
C7 O1 N1 107.13(11) . . ?
C8 O3 C9 115.81(12) . . ?
C10 N1 O1 111.15(12) . . ?
C2 C1 C6 119.41(14) . . ?
C2 C1 C7 119.80(14) . . ?
C6 C1 C7 120.78(14) . . ?
C1 C2 H2 119.7 . . ?
C1 C2 C3 120.57(15) . . ?
C3 C2 H2 119.7 . . ?
C2 C3 H3 120.1 . . ?
C4 C3 C2 119.84(15) . . ?
C4 C3 H3 120.1 . . ?
C3 C4 H4 120.0 . . ?
C3 C4 C5 119.99(15) . . ?
C5 C4 H4 120.0 . . ?
C4 C5 H5 119.9 . . ?
C4 C5 C6 120.19(16) . . ?
C6 C5 H5 119.9 . . ?
C1 C6 C5 119.99(15) . . ?
C1 C6 H6 120.0 . . ?
C5 C6 H6 120.0 . . ?
O1 C7 C1 107.22(12) . . ?
O1 C7 H7 109.8 . . ?
O1 C7 C8 110.31(12) . . ?
C1 C7 H7 109.8 . . ?
C1 C7 C8 109.93(12) . . ?
C8 C7 H7 109.8 . . ?
O2 C8 O3 125.20(14) . . ?
O2 C8 C7 124.90(14) . . ?
O3 C8 C7 109.89(12) . . ?
O3 C9 H9A 109.5 . . ?
O3 C9 H9B 109.5 . . ?
O3 C9 H9C 109.5 . . ?
H9A C9 H9B 109.5 . . ?
H9A C9 H9C 109.5 . . ?
H9B C9 H9C 109.5 . . ?
N1 C10 C11 125.10(14) . . ?
N1 C10 C12 113.75(14) . . ?
C12 C10 C11 121.15(14) . . ?
C10 C11 H11A 109.5 . . ?
C10 C11 H11B 109.5 . . ?
C10 C11 H11C 109.5 . . ?
H11A C11 H11B 109.5 . . ?
H11A C11 H11C 109.5 . . ?
H11B C11 H11C 109.5 . . ?
C10 C12 H12 117.5 . . ?
C13 C12 C10 124.96(15) . . ?
C13 C12 H12 117.5 . . ?
C12 C13 H13 117.0 . . ?
C12 C13 C14 126.02(15) . . ?
C14 C13 H13 117.0 . . ?
C15 C14 C13 123.00(14) . . ?
C15 C14 C19 117.92(14) . . ?
C19 C14 C13 119.08(14) . . ?
C14 C15 H15 119.3 . . ?
C16 C15 C14 121.31(15) . . ?
C16 C15 H15 119.3 . . ?
C15 C16 H16 120.5 . . ?
C15 C16 C17 119.01(16) . . ?
C17 C16 H16 120.5 . . ?
C16 C17 Cl1 119.06(14) . . ?
C18 C17 Cl1 119.51(13) . . ?
C18 C17 C16 121.43(15) . . ?
C17 C18 H18 120.6 . . ?
C17 C18 C19 118.71(15) . . ?
C19 C18 H18 120.6 . . ?
C14 C19 H19 119.2 . . ?
C18 C19 C14 121.63(15) . . ?
C18 C19 H19 119.2 . . ?

loop_
_geom_bond_atom_site_label_1
_geom_bond_atom_site_label_2
_geom_bond_distance
_geom_bond_site_symmetry_2
_geom_bond_publ_flag
Cl1 C17 1.7410(16) . ?
O1 N1 1.4252(16) . ?
O1 C7 1.4251(18) . ?
O2 C8 1.1993(18) . ?
O3 C8 1.3375(18) . ?
O3 C9 1.4518(18) . ?
N1 C10 1.287(2) . ?
C1 C2 1.384(2) . ?
C1 C6 1.388(2) . ?
C1 C7 1.515(2) . ?
C2 H2 0.9500 . ?
C2 C3 1.391(2) . ?
C3 H3 0.9500 . ?
C3 C4 1.380(2) . ?
C4 H4 0.9500 . ?
C4 C5 1.384(2) . ?
C5 H5 0.9500 . ?
C5 C6 1.392(2) . ?
C6 H6 0.9500 . ?
C7 H7 1.0000 . ?
C7 C8 1.526(2) . ?
C9 H9A 0.9800 . ?
C9 H9B 0.9800 . ?
C9 H9C 0.9800 . ?
C10 C11 1.497(2) . ?
C10 C12 1.462(2) . ?
C11 H11A 0.9800 . ?
C11 H11B 0.9800 . ?
C11 H11C 0.9800 . ?
C12 H12 0.9500 . ?
C12 C13 1.336(2) . ?
C13 H13 0.9500 . ?
C13 C14 1.467(2) . ?
C14 C15 1.395(2) . ?
C14 C19 1.396(2) . ?
C15 H15 0.9500 . ?
C15 C16 1.384(2) . ?
C16 H16 0.9500 . ?
C16 C17 1.386(2) . ?
C17 C18 1.380(2) . ?
C18 H18 0.9500 . ?
C18 C19 1.386(2) . ?
C19 H19 0.9500 . ?

loop_
_geom_torsion_atom_site_label_1
_geom_torsion_atom_site_label_2
_geom_torsion_atom_site_label_3
_geom_torsion_atom_site_label_4
_geom_torsion
_geom_torsion_site_symmetry_1
_geom_torsion_site_symmetry_2
_geom_torsion_site_symmetry_3
_geom_torsion_site_symmetry_4
_geom_torsion_publ_flag
Cl1 C17 C18 C19 -178.50(12) . . . . ?
O1 N1 C10 C11 0.1(2) . . . . ?
O1 N1 C10 C12 179.85(12) . . . . ?
O1 C7 C8 O2 29.2(2) . . . . ?
O1 C7 C8 O3 -152.21(12) . . . . ?
N1 O1 C7 C1 -176.95(11) . . . . ?
N1 O1 C7 C8 63.37(14) . . . . ?
N1 C10 C12 C13 178.09(15) . . . . ?
C1 C2 C3 C4 -0.7(2) . . . . ?
C1 C7 C8 O2 -88.82(18) . . . . ?
C1 C7 C8 O3 89.76(15) . . . . ?
C2 C1 C6 C5 -0.9(2) . . . . ?
C2 C1 C7 O1 136.16(14) . . . . ?
C2 C1 C7 C8 -103.91(16) . . . . ?
C2 C3 C4 C5 0.3(2) . . . . ?
C3 C4 C5 C6 -0.2(2) . . . . ?
C4 C5 C6 C1 0.5(2) . . . . ?
C6 C1 C2 C3 1.0(2) . . . . ?
C6 C1 C7 O1 -45.22(18) . . . . ?
C6 C1 C7 C8 74.71(18) . . . . ?
C7 O1 N1 C10 177.54(12) . . . . ?
C7 C1 C2 C3 179.67(14) . . . . ?
C7 C1 C6 C5 -179.54(14) . . . . ?
C9 O3 C8 O2 3.6(2) . . . . ?
C9 O3 C8 C7 -174.92(12) . . . . ?
C10 C12 C13 C14 179.26(14) . . . . ?
C11 C10 C12 C13 -2.1(2) . . . . ?
C12 C13 C14 C15 -12.5(2) . . . . ?
C12 C13 C14 C19 166.99(15) . . . . ?
C13 C14 C15 C16 179.80(15) . . . . ?
C13 C14 C19 C18 -179.55(14) . . . . ?
C14 C15 C16 C17 0.1(2) . . . . ?
C15 C14 C19 C18 0.0(2) . . . . ?
C15 C16 C17 Cl1 178.76(12) . . . . ?
C15 C16 C17 C18 -0.7(2) . . . . ?
C16 C17 C18 C19 1.0(2) . . . . ?
C17 C18 C19 C14 -0.6(2) . . . . ?
C19 C14 C15 C16 0.3(2) . . . . ?
